data_7032900
loop_
_publ_author_name
'Gupta, Vivek'
'Karthik, Vedhagiri'
'Anantharaman, Ganapathi'

_publ_section_title
;
 Cyclic six-membered palladium complexes derived from palladium mediated
 C-N coupling of organonitrile and formamidine.
;
_journal_issue 2
_journal_name_full 'Dalton transactions (Cambridge, England : 2003)'
_journal_page_first 758
_journal_page_last 766
_journal_paper_doi 10.1039/c4dt02721c
_journal_volume 44
_journal_year 2015
_chemical_formula_moiety 'C56 H82 N6 Pd, 2(F6 P)'
_chemical_formula_sum 'C56 H82 F12 N6 P2 Pd'
_chemical_formula_weight 1235.62
_chemical_name_systematic
; 
 ? 
;
_space_group_IT_number 14
_symmetry_cell_setting monoclinic
_symmetry_space_group_name_Hall '-P 2yn'
_symmetry_space_group_name_H-M 'P 1 21/n 1'
_atom_sites_solution_hydrogens geom
_atom_sites_solution_primary direct
_atom_sites_solution_secondary difmap
_audit_creation_method SHELXL-97
_cell_angle_alpha 90.00
_cell_angle_beta 96.279(3)
_cell_angle_gamma 90.00
_cell_formula_units_Z 2
_cell_length_a 11.370(2)
_cell_length_b 13.036(3)
_cell_length_c 19.856(4)
_cell_measurement_reflns_used 4685
_cell_measurement_temperature 100(2)
_cell_measurement_theta_max 27.20
_cell_measurement_theta_min 2.17
_cell_volume 2925.4(10)
_computing_cell_refinement 'Bruker SMART'
_computing_data_collection 'Bruker SMART'
_computing_data_reduction 'Bruker SAINT'
_computing_molecular_graphics 'ORTEP 3'
_computing_structure_refinement 'SHELXL-97 (Sheldrick, 1997)'
_computing_structure_solution 'SHELXS-97 (Sheldrick, 1990)'
_diffrn_ambient_temperature 100(2)
_diffrn_measured_fraction_theta_full 0.995
_diffrn_measured_fraction_theta_max 0.995
_diffrn_measurement_device_type 'CCD area detector'
_diffrn_measurement_method 'phi and omega scans'
_diffrn_radiation_monochromator graphite
_diffrn_radiation_source 'fine-focus sealed tube'
_diffrn_radiation_type MoK\a
_diffrn_radiation_wavelength 0.71073
_diffrn_reflns_av_R_equivalents 0.0399
_diffrn_reflns_av_sigmaI/netI 0.0469
_diffrn_reflns_limit_h_max 12
_diffrn_reflns_limit_h_min -13
_diffrn_reflns_limit_k_max 13
_diffrn_reflns_limit_k_min -15
_diffrn_reflns_limit_l_max 24
_diffrn_reflns_limit_l_min -19
_diffrn_reflns_number 15379
_diffrn_reflns_theta_full 25.50
_diffrn_reflns_theta_max 25.50
_diffrn_reflns_theta_min 1.87
_exptl_absorpt_coefficient_mu 0.452
_exptl_absorpt_correction_type none
_exptl_crystal_colour Yellow
_exptl_crystal_density_diffrn 1.403
_exptl_crystal_density_method 'not measured'
_exptl_crystal_description Block
_exptl_crystal_F_000 1288
_exptl_crystal_size_max 0.29
_exptl_crystal_size_mid 0.21
_exptl_crystal_size_min 0.15
_refine_diff_density_max 1.802
_refine_diff_density_min -1.067
_refine_diff_density_rms 0.130
_refine_ls_extinction_method none
_refine_ls_goodness_of_fit_ref 1.089
_refine_ls_hydrogen_treatment constr
_refine_ls_matrix_type full
_refine_ls_number_parameters 358
_refine_ls_number_reflns 5409
_refine_ls_number_restraints 0
_refine_ls_restrained_S_all 1.089
_refine_ls_R_factor_all 0.0833
_refine_ls_R_factor_gt 0.0661
_refine_ls_shift/su_max 0.000
_refine_ls_shift/su_mean 0.000
_refine_ls_structure_factor_coef Fsqd
_refine_ls_weighting_details 'calc w=1/[\s^2^(Fo^2^)+(0.1056P)^2^+7.4029P] where P=(Fo^2^+2Fc^2^)/3'
_refine_ls_weighting_scheme calc
_refine_ls_wR_factor_gt 0.1783
_refine_ls_wR_factor_ref 0.1977
_reflns_number_gt 4240
_reflns_number_total 5409
_reflns_threshold_expression >2sigma(I)
_cod_data_source_file c4dt02721c2.cif
_cod_data_source_block Compound-10
_cod_depositor_comments
;
The following automatic conversions were performed:

'_symmetry_cell_setting' value 'Monoclinic' changed to 'monoclinic'
according to
/usr/data/users/saulius/crontab/automatic-downloads/rss-feeds/RSC/lib/dictionaries/cif_core.dic
dictionary named 'cif_core.dic' version 2.4.2 from 2011-04-26.

Automatic conversion script
Id: cif_fix_values 2827 2014-09-09 07:05:25Z andrius 

 Adding full bibliography for 7032893--7032900.cif.
;
_cod_original_sg_symbol_H-M P2(1)/n
_cod_database_code 7032900

loop_
_symmetry_equiv_pos_as_xyz
'x, y, z'
'-x+1/2, y+1/2, -z+1/2'
'-x, -y, -z'
'x-1/2, -y-1/2, z-1/2'

loop_
_atom_site_label
_atom_site_type_symbol
_atom_site_fract_x
_atom_site_fract_y
_atom_site_fract_z
_atom_site_U_iso_or_equiv
_atom_site_adp_type
_atom_site_occupancy
_atom_site_symmetry_multiplicity
_atom_site_calc_flag
_atom_site_refinement_flags
C1 C 0.2162(4) 0.8813(4) 0.9838(2) 0.0285(10) Uani 1 1 d .
H1 H 0.2983 0.8765 0.9900 0.034 Uiso 1 1 calc R
C2 C 0.2563(4) 1.0214(4) 1.0547(3) 0.0321(11) Uani 1 1 d .
C3 C 0.3194(5) 1.0974(5) 1.0239(4) 0.0529(17) Uani 1 1 d .
C4 C 0.3948(6) 1.1583(5) 1.0689(6) 0.077(3) Uani 1 1 d .
H4 H 0.4391 1.2095 1.0509 0.093 Uiso 1 1 calc R
C5 C 0.4055(6) 1.1457(6) 1.1364(6) 0.081(3) Uani 1 1 d .
H5 H 0.4553 1.1882 1.1641 0.097 Uiso 1 1 calc R
C6 C 0.3431(6) 1.0703(6) 1.1642(4) 0.066(2) Uani 1 1 d .
H6 H 0.3514 1.0624 1.2110 0.079 Uiso 1 1 calc R
C7 C 0.2678(5) 1.0053(4) 1.1249(3) 0.0418(14) Uani 1 1 d .
C8 C 0.3091(6) 1.1127(6) 0.9488(4) 0.077(2) Uani 1 1 d .
H8 H 0.2487 1.0662 0.9270 0.092 Uiso 1 1 calc R
C9 C 0.4246(7) 1.0952(7) 0.9195(6) 0.099(3) Uani 1 1 d .
H9A H 0.4861 1.1343 0.9446 0.149 Uiso 1 1 calc R
H9B H 0.4167 1.1165 0.8729 0.149 Uiso 1 1 calc R
H9C H 0.4444 1.0236 0.9222 0.149 Uiso 1 1 calc R
C10 C 0.2716(10) 1.2274(8) 0.9321(6) 0.118(4) Uani 1 1 d .
H10A H 0.1923 1.2384 0.9429 0.177 Uiso 1 1 calc R
H10B H 0.2752 1.2405 0.8848 0.177 Uiso 1 1 calc R
H10C H 0.3245 1.2730 0.9586 0.177 Uiso 1 1 calc R
C11 C 0.2004(5) 0.9219(5) 1.1580(3) 0.0465(14) Uani 1 1 d .
H11 H 0.1551 0.8826 1.1219 0.056 Uiso 1 1 calc R
C12 C 0.1150(9) 0.9650(8) 1.2029(5) 0.094(3) Uani 1 1 d .
H12A H 0.1550 1.0135 1.2337 0.141 Uiso 1 1 calc R
H12B H 0.0837 0.9104 1.2281 0.141 Uiso 1 1 calc R
H12C H 0.0514 0.9986 1.1756 0.141 Uiso 1 1 calc R
C13 C 0.2874(7) 0.8489(6) 1.1975(4) 0.0675(19) Uani 1 1 d .
H13A H 0.3337 0.8860 1.2328 0.101 Uiso 1 1 calc R
H13B H 0.3387 0.8194 1.1674 0.101 Uiso 1 1 calc R
H13C H 0.2444 0.7952 1.2172 0.101 Uiso 1 1 calc R
C14 C 0.2369(4) 0.7424(4) 0.9077(3) 0.0311(11) Uani 1 1 d .
C15 C 0.2966(5) 0.6601(4) 0.9403(3) 0.0369(12) Uani 1 1 d .
C16 C 0.3741(5) 0.6066(4) 0.9022(3) 0.0477(15) Uani 1 1 d .
H16 H 0.4165 0.5511 0.9217 0.057 Uiso 1 1 calc R
C17 C 0.3886(5) 0.6340(5) 0.8373(3) 0.0489(15) Uani 1 1 d .
H17 H 0.4409 0.5973 0.8137 0.059 Uiso 1 1 calc R
C18 C 0.3270(5) 0.7151(4) 0.8063(3) 0.0422(13) Uani 1 1 d .
H18 H 0.3379 0.7322 0.7619 0.051 Uiso 1 1 calc R
C19 C 0.2485(4) 0.7720(4) 0.8407(3) 0.0353(12) Uani 1 1 d .
C20 C 0.2807(5) 0.6264(4) 1.0116(3) 0.0415(13) Uani 1 1 d .
H20 H 0.2106 0.6609 1.0255 0.050 Uiso 1 1 calc R
C21 C 0.3870(6) 0.6559(5) 1.0614(3) 0.0586(17) Uani 1 1 d .
H21A H 0.4578 0.6283 1.0462 0.088 Uiso 1 1 calc R
H21B H 0.3772 0.6287 1.1054 0.088 Uiso 1 1 calc R
H21C H 0.3930 0.7293 1.0641 0.088 Uiso 1 1 calc R
C22 C 0.2612(7) 0.5098(4) 1.0157(4) 0.0563(17) Uani 1 1 d .
H22A H 0.2000 0.4894 0.9811 0.085 Uiso 1 1 calc R
H22B H 0.2382 0.4926 1.0594 0.085 Uiso 1 1 calc R
H22C H 0.3333 0.4747 1.0091 0.085 Uiso 1 1 calc R
C23 C 0.1835(5) 0.8615(5) 0.8053(3) 0.0417(13) Uani 1 1 d .
H23 H 0.1405 0.8974 0.8384 0.050 Uiso 1 1 calc R
C24 C 0.0942(7) 0.8252(7) 0.7480(4) 0.073(2) Uani 1 1 d .
H24A H 0.1337 0.7852 0.7167 0.110 Uiso 1 1 calc R
H24B H 0.0572 0.8835 0.7250 0.110 Uiso 1 1 calc R
H24C H 0.0351 0.7840 0.7661 0.110 Uiso 1 1 calc R
C25 C 0.2692(7) 0.9361(7) 0.7793(5) 0.090(3) Uani 1 1 d .
H25A H 0.3275 0.9558 0.8157 0.134 Uiso 1 1 calc R
H25B H 0.2272 0.9959 0.7617 0.134 Uiso 1 1 calc R
H25C H 0.3077 0.9042 0.7440 0.134 Uiso 1 1 calc R
C26 C 0.0372(4) 0.7929(4) 0.9374(2) 0.0255(10) Uani 1 1 d .
C27 C -0.0074(4) 0.6929(4) 0.9081(3) 0.0314(11) Uani 1 1 d .
H27A H 0.0118 0.6396 0.9415 0.038 Uiso 1 1 calc R
H27B H 0.0343 0.6773 0.8692 0.038 Uiso 1 1 calc R
C28 C -0.1391(5) 0.6895(4) 0.8861(3) 0.0443(14) Uani 1 1 d .
H28A H -0.1816 0.6989 0.9248 0.066 Uiso 1 1 calc R
H28B H -0.1594 0.6243 0.8656 0.066 Uiso 1 1 calc R
H28C H -0.1597 0.7432 0.8538 0.066 Uiso 1 1 calc R
F1 F 0.0106(4) 0.6952(3) 0.1991(2) 0.0729(12) Uani 1 1 d .
F2 F 0.0117(5) 0.5207(4) 0.1841(3) 0.0898(15) Uani 1 1 d .
F3 F 0.0223(4) 0.5487(4) 0.0732(2) 0.0847(13) Uani 1 1 d .
F4 F 0.0287(4) 0.7149(3) 0.0871(2) 0.0709(11) Uani 1 1 d .
F5 F -0.1215(4) 0.6216(4) 0.1261(3) 0.0992(16) Uani 1 1 d .
F6 F 0.1564(3) 0.6147(3) 0.15320(19) 0.0637(10) Uani 1 1 d .
N1 N 0.1718(3) 0.9582(3) 1.01248(19) 0.0258(8) Uani 1 1 d .
N2 N 0.1593(3) 0.8061(3) 0.94572(19) 0.0267(8) Uani 1 1 d .
N3 N -0.0306(3) 0.8625(3) 0.95693(18) 0.0255(8) Uani 1 1 d .
H3 H -0.1045 0.8471 0.9502 0.031 Uiso 1 1 calc R
P1 P 0.01889(17) 0.62194(16) 0.13755(10) 0.0617(5) Uani 1 1 d .
Pd1 Pd 0.0000 1.0000 1.0000 0.02265(19) Uani 1 2 d S

loop_
_atom_site_aniso_label
_atom_site_aniso_U_11
_atom_site_aniso_U_22
_atom_site_aniso_U_33
_atom_site_aniso_U_23
_atom_site_aniso_U_13
_atom_site_aniso_U_12
C1 0.022(2) 0.038(3) 0.026(2) 0.005(2) 0.0070(19) 0.003(2)
C2 0.017(2) 0.029(3) 0.049(3) -0.003(2) -0.001(2) 0.0002(18)
C3 0.023(3) 0.040(3) 0.096(5) 0.010(3) 0.009(3) -0.002(2)
C4 0.027(3) 0.038(4) 0.165(9) 0.003(5) 0.001(5) -0.008(3)
C5 0.036(4) 0.047(4) 0.152(9) -0.039(5) -0.026(5) 0.006(3)
C6 0.036(3) 0.065(5) 0.090(5) -0.040(4) -0.024(3) 0.015(3)
C7 0.027(3) 0.048(3) 0.048(3) -0.016(3) -0.007(2) 0.008(2)
C8 0.048(4) 0.085(5) 0.102(6) 0.052(5) 0.029(4) -0.001(4)
C9 0.066(5) 0.075(6) 0.166(10) -0.039(6) 0.053(6) 0.007(4)
C10 0.125(9) 0.109(8) 0.136(9) 0.043(7) 0.083(7) 0.054(7)
C11 0.044(3) 0.068(4) 0.027(3) 0.001(3) 0.001(2) 0.004(3)
C12 0.097(7) 0.109(7) 0.085(6) 0.030(6) 0.050(5) 0.045(6)
C13 0.069(5) 0.065(5) 0.066(5) 0.000(4) -0.002(4) 0.006(4)
C14 0.022(2) 0.034(3) 0.039(3) -0.008(2) 0.013(2) 0.002(2)
C15 0.029(3) 0.033(3) 0.050(3) -0.007(2) 0.009(2) 0.001(2)
C16 0.036(3) 0.034(3) 0.075(4) -0.011(3) 0.012(3) 0.006(2)
C17 0.042(3) 0.047(3) 0.062(4) -0.020(3) 0.026(3) 0.001(3)
C18 0.040(3) 0.047(3) 0.042(3) -0.017(3) 0.018(2) -0.008(3)
C19 0.030(3) 0.039(3) 0.039(3) -0.012(2) 0.012(2) -0.006(2)
C20 0.038(3) 0.034(3) 0.053(3) 0.002(3) 0.008(3) 0.006(2)
C21 0.059(4) 0.058(4) 0.057(4) 0.001(3) 0.002(3) -0.001(3)
C22 0.064(4) 0.037(3) 0.069(5) 0.006(3) 0.011(4) -0.003(3)
C23 0.040(3) 0.057(4) 0.029(3) -0.007(3) 0.008(2) 0.004(3)
C24 0.064(5) 0.100(6) 0.052(4) -0.016(4) -0.008(3) 0.017(4)
C25 0.061(5) 0.097(7) 0.110(7) 0.058(6) 0.005(5) 0.000(4)
C26 0.027(2) 0.030(2) 0.020(2) 0.0018(19) 0.0057(18) 0.0002(19)
C27 0.031(3) 0.029(3) 0.035(3) -0.002(2) 0.008(2) 0.002(2)
C28 0.037(3) 0.035(3) 0.062(4) -0.008(3) 0.011(3) -0.006(2)
F1 0.079(3) 0.061(2) 0.085(3) -0.012(2) 0.038(2) 0.003(2)
F2 0.107(4) 0.077(3) 0.091(4) 0.012(3) 0.033(3) 0.003(3)
F3 0.092(3) 0.080(3) 0.081(3) -0.007(3) 0.004(3) -0.010(3)
F4 0.069(3) 0.070(3) 0.073(3) 0.027(2) 0.006(2) 0.004(2)
F5 0.072(3) 0.099(4) 0.129(4) 0.010(3) 0.020(3) -0.012(3)
F6 0.056(2) 0.081(3) 0.053(2) -0.001(2) 0.0023(17) 0.013(2)
N1 0.0212(19) 0.027(2) 0.029(2) 0.0017(17) 0.0051(16) 0.0035(16)
N2 0.024(2) 0.030(2) 0.027(2) -0.0050(17) 0.0065(16) 0.0027(16)
N3 0.0214(19) 0.031(2) 0.025(2) 0.0024(16) 0.0058(15) -0.0017(16)
P1 0.0599(11) 0.0666(12) 0.0599(11) 0.0064(9) 0.0126(9) 0.0074(9)
Pd1 0.0190(3) 0.0250(3) 0.0247(3) 0.0003(2) 0.00623(19) 0.00094(19)

loop_
_atom_type_symbol
_atom_type_description
_atom_type_scat_dispersion_real
_atom_type_scat_dispersion_imag
_atom_type_scat_source
C C 0.0033 0.0016 'International Tables Vol C Tables 4.2.6.8 and 6.1.1.4'
H H 0.0000 0.0000 'International Tables Vol C Tables 4.2.6.8 and 6.1.1.4'
N N 0.0061 0.0033 'International Tables Vol C Tables 4.2.6.8 and 6.1.1.4'
F F 0.0171 0.0103 'International Tables Vol C Tables 4.2.6.8 and 6.1.1.4'
P P 0.1023 0.0942 'International Tables Vol C Tables 4.2.6.8 and 6.1.1.4'
Pd Pd -0.9988 1.0072 'International Tables Vol C Tables 4.2.6.8 and 6.1.1.4'

loop_
_geom_angle_atom_site_label_1
_geom_angle_atom_site_label_2
_geom_angle_atom_site_label_3
_geom_angle
_geom_angle_site_symmetry_1
_geom_angle_site_symmetry_3
N1 C1 N2 128.6(4) . .
N1 C1 H1 115.7 . .
N2 C1 H1 115.7 . .
C7 C2 C3 122.9(5) . .
C7 C2 N1 118.1(5) . .
C3 C2 N1 119.0(5) . .
C2 C3 C4 115.2(7) . .
C2 C3 C8 122.7(6) . .
C4 C3 C8 122.1(7) . .
C5 C4 C3 123.0(7) . .
C5 C4 H4 118.5 . .
C3 C4 H4 118.5 . .
C4 C5 C6 119.9(7) . .
C4 C5 H5 120.1 . .
C6 C5 H5 120.1 . .
C5 C6 C7 122.1(8) . .
C5 C6 H6 119.0 . .
C7 C6 H6 119.0 . .
C6 C7 C2 117.0(6) . .
C6 C7 C11 120.3(6) . .
C2 C7 C11 122.7(5) . .
C3 C8 C9 112.8(7) . .
C3 C8 C10 108.9(8) . .
C9 C8 C10 106.7(6) . .
C3 C8 H8 109.4 . .
C9 C8 H8 109.4 . .
C10 C8 H8 109.4 . .
C8 C9 H9A 109.5 . .
C8 C9 H9B 109.5 . .
H9A C9 H9B 109.5 . .
C8 C9 H9C 109.5 . .
H9A C9 H9C 109.5 . .
H9B C9 H9C 109.5 . .
C8 C10 H10A 109.5 . .
C8 C10 H10B 109.5 . .
H10A C10 H10B 109.5 . .
C8 C10 H10C 109.5 . .
H10A C10 H10C 109.5 . .
H10B C10 H10C 109.5 . .
C12 C11 C7 112.3(6) . .
C12 C11 C13 110.7(6) . .
C7 C11 C13 109.9(5) . .
C12 C11 H11 107.9 . .
C7 C11 H11 107.9 . .
C13 C11 H11 107.9 . .
C11 C12 H12A 109.5 . .
C11 C12 H12B 109.5 . .
H12A C12 H12B 109.5 . .
C11 C12 H12C 109.5 . .
H12A C12 H12C 109.5 . .
H12B C12 H12C 109.5 . .
C11 C13 H13A 109.5 . .
C11 C13 H13B 109.5 . .
H13A C13 H13B 109.5 . .
C11 C13 H13C 109.5 . .
H13A C13 H13C 109.5 . .
H13B C13 H13C 109.5 . .
C15 C14 C19 124.2(5) . .
C15 C14 N2 118.9(4) . .
C19 C14 N2 116.9(4) . .
C14 C15 C16 115.7(5) . .
C14 C15 C20 124.0(5) . .
C16 C15 C20 120.3(5) . .
C17 C16 C15 121.7(6) . .
C17 C16 H16 119.2 . .
C15 C16 H16 119.2 . .
C16 C17 C18 121.1(5) . .
C16 C17 H17 119.4 . .
C18 C17 H17 119.4 . .
C17 C18 C19 120.6(5) . .
C17 C18 H18 119.7 . .
C19 C18 H18 119.7 . .
C18 C19 C14 116.7(5) . .
C18 C19 C23 119.3(5) . .
C14 C19 C23 124.0(4) . .
C15 C20 C21 111.4(5) . .
C15 C20 C22 111.7(5) . .
C21 C20 C22 108.9(5) . .
C15 C20 H20 108.2 . .
C21 C20 H20 108.2 . .
C22 C20 H20 108.2 . .
C20 C21 H21A 109.5 . .
C20 C21 H21B 109.5 . .
H21A C21 H21B 109.5 . .
C20 C21 H21C 109.5 . .
H21A C21 H21C 109.5 . .
H21B C21 H21C 109.5 . .
C20 C22 H22A 109.5 . .
C20 C22 H22B 109.5 . .
H22A C22 H22B 109.5 . .
C20 C22 H22C 109.5 . .
H22A C22 H22C 109.5 . .
H22B C22 H22C 109.5 . .
C25 C23 C19 110.8(5) . .
C25 C23 C24 110.5(6) . .
C19 C23 C24 111.1(5) . .
C25 C23 H23 108.1 . .
C19 C23 H23 108.1 . .
C24 C23 H23 108.1 . .
C23 C24 H24A 109.5 . .
C23 C24 H24B 109.5 . .
H24A C24 H24B 109.5 . .
C23 C24 H24C 109.5 . .
H24A C24 H24C 109.5 . .
H24B C24 H24C 109.5 . .
C23 C25 H25A 109.5 . .
C23 C25 H25B 109.5 . .
H25A C25 H25B 109.5 . .
C23 C25 H25C 109.5 . .
H25A C25 H25C 109.5 . .
H25B C25 H25C 109.5 . .
N3 C26 N2 120.2(4) . .
N3 C26 C27 123.2(4) . .
N2 C26 C27 116.5(4) . .
C26 C27 C28 114.9(4) . .
C26 C27 H27A 108.5 . .
C28 C27 H27A 108.5 . .
C26 C27 H27B 108.5 . .
C28 C27 H27B 108.5 . .
H27A C27 H27B 107.5 . .
C27 C28 H28A 109.5 . .
C27 C28 H28B 109.5 . .
H28A C28 H28B 109.5 . .
C27 C28 H28C 109.5 . .
H28A C28 H28C 109.5 . .
H28B C28 H28C 109.5 . .
C1 N1 C2 115.4(4) . .
C1 N1 Pd1 125.4(3) . .
C2 N1 Pd1 119.1(3) . .
C1 N2 C26 124.3(4) . .
C1 N2 C14 114.6(4) . .
C26 N2 C14 120.9(4) . .
C26 N3 Pd1 133.1(3) . .
C26 N3 H3 113.4 . .
Pd1 N3 H3 113.4 . .
F1 P1 F6 91.5(2) . .
F1 P1 F4 92.4(3) . .
F6 P1 F4 91.9(2) . .
F1 P1 F5 88.2(3) . .
F6 P1 F5 175.2(3) . .
F4 P1 F5 92.9(3) . .
F1 P1 F3 177.7(3) . .
F6 P1 F3 90.7(2) . .
F4 P1 F3 86.7(3) . .
F5 P1 F3 89.7(3) . .
F1 P1 F2 92.3(3) . .
F6 P1 F2 87.1(3) . .
F4 P1 F2 175.2(3) . .
F5 P1 F2 88.1(3) . .
F3 P1 F2 88.7(3) . .
N3 Pd1 N3 180.000(2) 3_577 .
N3 Pd1 N1 86.04(16) 3_577 3_577
N3 Pd1 N1 93.95(16) . 3_577
N3 Pd1 N1 93.95(16) 3_577 .
N3 Pd1 N1 86.05(16) . .
N1 Pd1 N1 179.999(1) 3_577 .

loop_
_geom_bond_atom_site_label_1
_geom_bond_atom_site_label_2
_geom_bond_distance
_geom_bond_site_symmetry_2
C1 N1 1.282(6) .
C1 N2 1.359(6) .
C1 H1 0.9300 .
C2 C7 1.402(8) .
C2 C3 1.403(8) .
C2 N1 1.459(6) .
C3 C4 1.413(10) .
C3 C8 1.496(10) .
C4 C5 1.343(12) .
C4 H4 0.9300 .
C5 C6 1.363(12) .
C5 H5 0.9300 .
C6 C7 1.383(8) .
C6 H6 0.9300 .
C7 C11 1.520(9) .
C8 C9 1.511(10) .
C8 C10 1.580(12) .
C8 H8 0.9800 .
C9 H9A 0.9600 .
C9 H9B 0.9600 .
C9 H9C 0.9600 .
C10 H10A 0.9600 .
C10 H10B 0.9600 .
C10 H10C 0.9600 .
C11 C12 1.498(10) .
C11 C13 1.526(9) .
C11 H11 0.9800 .
C12 H12A 0.9600 .
C12 H12B 0.9600 .
C12 H12C 0.9600 .
C13 H13A 0.9600 .
C13 H13B 0.9600 .
C13 H13C 0.9600 .
C14 C15 1.391(7) .
C14 C19 1.405(7) .
C14 N2 1.478(6) .
C15 C16 1.409(8) .
C15 C20 1.513(8) .
C16 C17 1.364(9) .
C16 H16 0.9300 .
C17 C18 1.376(9) .
C17 H17 0.9300 .
C18 C19 1.396(7) .
C18 H18 0.9300 .
C19 C23 1.513(8) .
C20 C21 1.525(9) .
C20 C22 1.539(8) .
C20 H20 0.9800 .
C21 H21A 0.9600 .
C21 H21B 0.9600 .
C21 H21C 0.9600 .
C22 H22A 0.9600 .
C22 H22B 0.9600 .
C22 H22C 0.9600 .
C23 C25 1.507(10) .
C23 C24 1.515(8) .
C23 H23 0.9800 .
C24 H24A 0.9600 .
C24 H24B 0.9600 .
C24 H24C 0.9600 .
C25 H25A 0.9600 .
C25 H25B 0.9600 .
C25 H25C 0.9600 .
C26 N3 1.278(6) .
C26 N2 1.391(6) .
C26 C27 1.493(7) .
C27 C28 1.513(7) .
C27 H27A 0.9700 .
C27 H27B 0.9700 .
C28 H28A 0.9600 .
C28 H28B 0.9600 .
C28 H28C 0.9600 .
F1 P1 1.562(4) .
F2 P1 1.618(5) .
F3 P1 1.599(5) .
F4 P1 1.584(4) .
F5 P1 1.587(5) .
F6 P1 1.563(4) .
N1 Pd1 2.017(4) .
N3 Pd1 2.000(4) .
N3 H3 0.8600 .
Pd1 N3 2.000(4) 3_577
Pd1 N1 2.017(4) 3_577

loop_
_geom_torsion_atom_site_label_1
_geom_torsion_atom_site_label_2
_geom_torsion_atom_site_label_3
_geom_torsion_atom_site_label_4
_geom_torsion
_geom_torsion_site_symmetry_4
C7 C2 C3 C4 -0.9(8) .
N1 C2 C3 C4 176.9(5) .
C7 C2 C3 C8 178.5(6) .
N1 C2 C3 C8 -3.7(8) .
C2 C3 C4 C5 -0.5(10) .
C8 C3 C4 C5 -179.9(7) .
C3 C4 C5 C6 0.9(11) .
C4 C5 C6 C7 -0.1(10) .
C5 C6 C7 C2 -1.2(9) .
C5 C6 C7 C11 179.6(6) .
C3 C2 C7 C6 1.7(8) .
N1 C2 C7 C6 -176.2(5) .
C3 C2 C7 C11 -179.1(5) .
N1 C2 C7 C11 3.0(7) .
C2 C3 C8 C9 -117.6(7) .
C4 C3 C8 C9 61.7(9) .
C2 C3 C8 C10 124.0(7) .
C4 C3 C8 C10 -56.6(9) .
C6 C7 C11 C12 63.7(8) .
C2 C7 C11 C12 -115.5(7) .
C6 C7 C11 C13 -60.1(7) .
C2 C7 C11 C13 120.8(6) .
C19 C14 C15 C16 1.1(8) .
N2 C14 C15 C16 -176.5(5) .
C19 C14 C15 C20 -177.8(5) .
N2 C14 C15 C20 4.6(8) .
C14 C15 C16 C17 -0.3(8) .
C20 C15 C16 C17 178.7(5) .
C15 C16 C17 C18 -0.5(9) .
C16 C17 C18 C19 0.4(9) .
C17 C18 C19 C14 0.3(8) .
C17 C18 C19 C23 179.2(5) .
C15 C14 C19 C18 -1.1(8) .
N2 C14 C19 C18 176.5(4) .
C15 C14 C19 C23 -180.0(5) .
N2 C14 C19 C23 -2.4(7) .
C14 C15 C20 C21 -106.2(6) .
C16 C15 C20 C21 74.9(7) .
C14 C15 C20 C22 131.8(6) .
C16 C15 C20 C22 -47.1(7) .
C18 C19 C23 C25 -54.8(8) .
C14 C19 C23 C25 124.1(7) .
C18 C19 C23 C24 68.5(7) .
C14 C19 C23 C24 -112.7(6) .
N3 C26 C27 C28 15.2(7) .
N2 C26 C27 C28 -167.7(4) .
N2 C1 N1 C2 175.3(5) .
N2 C1 N1 Pd1 -7.7(7) .
C7 C2 N1 C1 -99.0(5) .
C3 C2 N1 C1 83.1(6) .
C7 C2 N1 Pd1 83.8(5) .
C3 C2 N1 Pd1 -94.1(5) .
N1 C1 N2 C26 -8.0(8) .
N1 C1 N2 C14 166.9(5) .
N3 C26 N2 C1 11.5(7) .
C27 C26 N2 C1 -165.7(4) .
N3 C26 N2 C14 -163.0(4) .
C27 C26 N2 C14 19.8(6) .
C15 C14 N2 C1 84.0(6) .
C19 C14 N2 C1 -93.7(5) .
C15 C14 N2 C26 -100.9(5) .
C19 C14 N2 C26 81.4(6) .
N2 C26 N3 Pd1 0.8(7) .
C27 C26 N3 Pd1 177.8(3) .
C26 N3 Pd1 N3 157(100) 3_577
C26 N3 Pd1 N1 169.4(4) 3_577
C26 N3 Pd1 N1 -10.6(4) .
C1 N1 Pd1 N3 -166.7(4) 3_577
C2 N1 Pd1 N3 10.2(4) 3_577
C1 N1 Pd1 N3 13.3(4) .
C2 N1 Pd1 N3 -169.8(4) .
C1 N1 Pd1 N1 -115.4(9) 3_577
C2 N1 Pd1 N1 61.5(10) 3_577
